data_4341956
loop_
_publ_author_name
'Kim, Youngkwon'
'Lee, Dong Woo'
'Ok, Kang Min'

_publ_section_title
;
 Rich Structural Chemistry in New Alkali Metal Yttrium Tellurites:
 Three-Dimensional Frameworks of NaYTe4O10, KY(TeO3)2, RbY(TeO3)2, and a
 Novel Variant of Hexagonal Tungsten Bronze, CsYTe3O8.
;
_journal_issue 1
_journal_name_full 'Inorganic chemistry'
_journal_page_first 389
_journal_page_last 395
_journal_paper_doi 10.1021/ic502724n
_journal_volume 54
_journal_year 2015
_chemical_formula_sum 'Cs O8 Te3 Y'
_chemical_formula_weight 732.62
_space_group_IT_number 148
_symmetry_cell_setting trigonal
_symmetry_space_group_name_Hall '-R 3'
_symmetry_space_group_name_H-M 'R -3 :H'
_atom_sites_solution_primary direct
_atom_sites_solution_secondary difmap
_cell_angle_alpha 90
_cell_angle_beta 90
_cell_angle_gamma 120
_cell_formula_units_Z 6
_cell_length_a 7.3766(10)
_cell_length_b 7.3766(10)
_cell_length_c 28.933(6)
_cell_measurement_temperature 298(2)
_cell_volume 1363.4(4)
_computing_structure_refinement 'SHELXL-2014/6 (Sheldrick, 2014)'
_diffrn_ambient_temperature 298(2)
_diffrn_measured_fraction_theta_full 0.998
_diffrn_measured_fraction_theta_max 0.996
_diffrn_measurement_device_type 'Bruker SMART Breeze'
_diffrn_measurement_method CCD
_diffrn_radiation_type MoK\a
_diffrn_radiation_wavelength 0.71073
_diffrn_reflns_av_R_equivalents 0.1023
_diffrn_reflns_Laue_measured_fraction_full 0.998
_diffrn_reflns_Laue_measured_fraction_max 0.996
_diffrn_reflns_limit_h_max 9
_diffrn_reflns_limit_h_min -8
_diffrn_reflns_limit_k_max 9
_diffrn_reflns_limit_k_min -9
_diffrn_reflns_limit_l_max 37
_diffrn_reflns_limit_l_min -37
_diffrn_reflns_number 8961
_diffrn_reflns_point_group_measured_fraction_full 0.998
_diffrn_reflns_point_group_measured_fraction_max 0.996
_diffrn_reflns_theta_full 25.242
_diffrn_reflns_theta_max 28.388
_diffrn_reflns_theta_min 2.112
_exptl_absorpt_coefficient_mu 19.812
_exptl_absorpt_correction_T_max 0.70
_exptl_absorpt_correction_T_min 0.49
_exptl_absorpt_correction_type empirical
_exptl_absorpt_process_details
; 
 SADABS(Blessing, 1995) 
;
_exptl_crystal_colour Colorless
_exptl_crystal_density_diffrn 5.354
_exptl_crystal_density_method 'not measured'
_exptl_crystal_description 'Hexagonal Plate'
_exptl_crystal_F_000 1884
_exptl_crystal_size_max 0.037
_exptl_crystal_size_mid 0.034
_exptl_crystal_size_min 0.018
_refine_diff_density_max 2.333
_refine_diff_density_min -1.626
_refine_diff_density_rms 0.383
_refine_ls_goodness_of_fit_ref 1.309
_refine_ls_matrix_type full
_refine_ls_number_parameters 42
_refine_ls_number_reflns 760
_refine_ls_number_restraints 0
_refine_ls_restrained_S_all 1.309
_refine_ls_R_factor_all 0.051
_refine_ls_R_factor_gt 0.0455
_refine_ls_shift/su_max 0
_refine_ls_shift/su_mean 0
_refine_ls_structure_factor_coef Fsqd
_refine_ls_weighting_details 'w=1/[\s^2^(Fo^2^)+(0.0271P)^2^+1.278P] where P=(Fo^2^+2Fc^2^)/3'
_refine_ls_weighting_scheme calc
_refine_ls_wR_factor_gt 0.1086
_refine_ls_wR_factor_ref 0.1102
_reflns_number_gt 676
_reflns_number_total 760
_reflns_threshold_expression 'I > 2\s(I)'
_cod_data_source_file ic502724n_si_002.cif
_cod_data_source_block CsYTe3O8
_cod_depositor_comments
;
The following automatic conversions were performed:

'_exptl_absorpt_correction_type' value 'EMPIRICAL' changed to
'empirical' according to
/home/saulius/struct/COD-crude-data--automatic-downloads/rss-feeds/ACS/lib/dictionaries/cif_core.dic
dictionary named 'cif_core.dic' version 2.4.2 from 2011-04-26.

Automatic conversion script
Id: cif_fix_values 2935 2014-11-11 08:27:57Z andrius 

 Adding full bibliography for 4341953--4341956.cif.
;
_cod_original_cell_volume 1363.4(5)
_cod_original_sg_symbol_H-M 'R -3'
_cod_database_code 4341956

loop_
_space_group_symop_operation_xyz
'x, y, z'
'-y, x-y, z'
'-x+y, -x, z'
'x+2/3, y+1/3, z+1/3'
'-y+2/3, x-y+1/3, z+1/3'
'-x+y+2/3, -x+1/3, z+1/3'
'x+1/3, y+2/3, z+2/3'
'-y+1/3, x-y+2/3, z+2/3'
'-x+y+1/3, -x+2/3, z+2/3'
'-x, -y, -z'
'y, -x+y, -z'
'x-y, x, -z'
'-x+2/3, -y+1/3, -z+1/3'
'y+2/3, -x+y+1/3, -z+1/3'
'x-y+2/3, x+1/3, -z+1/3'
'-x+1/3, -y+2/3, -z+2/3'
'y+1/3, -x+y+2/3, -z+2/3'
'x-y+1/3, x+2/3, -z+2/3'

loop_
_atom_site_label
_atom_site_type_symbol
_atom_site_fract_x
_atom_site_fract_y
_atom_site_fract_z
_atom_site_U_iso_or_equiv
_atom_site_adp_type
_atom_site_occupancy
_atom_site_calc_flag
Cs1 Cs 0 0 0.14257(5) 0.0227(4) Uani 1 d
Te1 Te -0.50487(12) 0.00171(12) 0.06000(3) 0.0150(3) Uani 1 d
Y1 Y -0.6667 -0.3333 0.1667 0.0089(5) Uani 1 d
Y2 Y 0 0 0 0.0093(5) Uani 1 d
O1 O 0.4726(15) -0.0424(13) 0.1228(3) 0.0197(19) Uani 1 d
O2 O 0.2477(15) 0.0063(15) 0.0487(3) 0.025(2) Uani 1 d
O3 O -0.3333 0.3333 0.0740(5) 0.015(3) Uani 1 d
O4 O -0.6667 -0.3333 0.0486(5) 0.022(3) Uani 1 d

loop_
_atom_site_aniso_label
_atom_site_aniso_U_11
_atom_site_aniso_U_22
_atom_site_aniso_U_33
_atom_site_aniso_U_23
_atom_site_aniso_U_13
_atom_site_aniso_U_12
Cs1 0.0264(5) 0.0264(5) 0.0152(7) 0 0 0.0132(3)
Te1 0.0150(4) 0.0234(5) 0.0098(4) 0.0038(3) 0.0019(3) 0.0120(3)
Y1 0.0086(8) 0.0086(8) 0.0095(11) 0 0 0.0043(4)
Y2 0.0089(7) 0.0089(7) 0.0101(12) 0 0 0.0045(4)
O1 0.027(5) 0.012(4) 0.017(4) -0.007(3) -0.001(3) 0.003(4)
O2 0.024(5) 0.019(5) 0.034(5) 0.000(4) -0.004(4) 0.012(4)
O3 0.009(4) 0.009(4) 0.027(8) 0 0 0.004(2)
O4 0.025(5) 0.025(5) 0.017(8) 0 0 0.012(3)

loop_
_atom_type_symbol
_atom_type_description
_atom_type_scat_dispersion_real
_atom_type_scat_dispersion_imag
_atom_type_scat_source
O O 0.0106 0.006 'International Tables Vol C Tables 4.2.6.8 and 6.1.1.4'
Y Y -2.7962 3.5667 'International Tables Vol C Tables 4.2.6.8 and 6.1.1.4'
Te Te -0.5308 1.6751 'International Tables Vol C Tables 4.2.6.8 and 6.1.1.4'
Cs Cs -0.368 2.1192 'International Tables Vol C Tables 4.2.6.8 and 6.1.1.4'

loop_
_geom_angle_atom_site_label_1
_geom_angle_atom_site_label_2
_geom_angle_atom_site_label_3
_geom_angle
_geom_angle_site_symmetry_1
_geom_angle_site_symmetry_3
O1 Cs1 O1 84.1(2) 13 15_445
O1 Cs1 O1 84.1(2) 13 14_455
O1 Cs1 O1 84.1(2) 15_445 14_455
O1 Cs1 O2 120.7(2) 13 .
O1 Cs1 O2 99.6(2) 15_445 .
O1 Cs1 O2 155.1(2) 14_455 .
O1 Cs1 O2 155.1(2) 13 3
O1 Cs1 O2 120.7(2) 15_445 3
O1 Cs1 O2 99.6(2) 14_455 3
O2 Cs1 O2 57.3(3) . 3
O1 Cs1 O2 99.6(2) 13 2
O1 Cs1 O2 155.1(2) 15_445 2
O1 Cs1 O2 120.7(2) 14_455 2
O2 Cs1 O2 57.3(3) . 2
O2 Cs1 O2 57.3(3) 3 2
O1 Cs1 O3 50.67(16) 13 13_455
O1 Cs1 O3 50.67(16) 15_445 13_455
O1 Cs1 O3 50.67(16) 14_455 13_455
O2 Cs1 O3 146.39(16) . 13_455
O2 Cs1 O3 146.39(16) 3 13_455
O2 Cs1 O3 146.39(16) 2 13_455
O1 Cs1 O1 98.07(19) 13 .
O1 Cs1 O1 54.3(3) 15_445 .
O1 Cs1 O1 137.55(16) 14_455 .
O2 Cs1 O1 47.7(2) . .
O2 Cs1 O1 95.6(2) 3 .
O2 Cs1 O1 100.9(2) 2 .
O3 Cs1 O1 98.91(13) 13_455 .
O1 Cs1 O1 137.55(16) 13 3
O1 Cs1 O1 98.1(2) 15_445 3
O1 Cs1 O1 54.3(3) 14_455 3
O2 Cs1 O1 100.9(2) . 3
O2 Cs1 O1 47.7(2) 3 3
O2 Cs1 O1 95.6(2) 2 3
O3 Cs1 O1 98.91(13) 13_455 3
O1 Cs1 O1 117.65(7) . 3
O1 Cs1 O1 54.3(3) 13 2
O1 Cs1 O1 137.55(16) 15_445 2
O1 Cs1 O1 98.1(2) 14_455 2
O2 Cs1 O1 95.6(2) . 2
O2 Cs1 O1 100.9(2) 3 2
O2 Cs1 O1 47.7(2) 2 2
O3 Cs1 O1 98.91(13) 13_455 2
O1 Cs1 O1 117.65(7) . 2
O1 Cs1 O1 117.65(7) 3 2
O1 Cs1 O1 53.2(3) 13 3_665
O1 Cs1 O1 99.5(2) 15_445 3_665
O1 Cs1 O1 136.08(16) 14_455 3_665
O2 Cs1 O1 67.9(2) . 3_665
O2 Cs1 O1 114.9(2) 3 3_665
O2 Cs1 O1 65.0(2) 2 3_665
O3 Cs1 O1 98.70(12) 13_455 3_665
O1 Cs1 O1 67.5(3) . 3_665
O1 Cs1 O1 160.5(2) 3 3_665
O1 Cs1 O1 50.9(3) 2 3_665
O1 Cs1 O1 99.5(2) 13 1_455
O1 Cs1 O1 136.08(16) 15_445 1_455
O1 Cs1 O1 53.2(3) 14_455 1_455
O2 Cs1 O1 114.9(2) . 1_455
O2 Cs1 O1 65.0(2) 3 1_455
O2 Cs1 O1 67.9(2) 2 1_455
O3 Cs1 O1 98.70(12) 13_455 1_455
O1 Cs1 O1 160.5(2) . 1_455
O1 Cs1 O1 50.9(3) 3 1_455
O1 Cs1 O1 67.5(3) 2 1_455
O1 Cs1 O1 117.76(6) 3_665 1_455
O1 Te1 O2 100.0(4) 1_455 1_455
O1 Te1 O3 88.0(5) 1_455 .
O2 Te1 O3 92.1(3) 1_455 .
O1 Te1 O4 89.9(5) 1_455 .
O2 Te1 O4 90.5(3) 1_455 .
O3 Te1 O4 176.9(4) . .
O1 Te1 Cs1 38.1(3) 1_455 13_455
O2 Te1 Cs1 98.9(3) 1_455 13_455
O3 Te1 Cs1 49.9(4) . 13_455
O4 Te1 Cs1 128.0(4) . 13_455
O1 Te1 Cs1 57.1(3) 1_455 1_455
O2 Te1 Cs1 43.3(3) 1_455 1_455
O3 Te1 Cs1 85.2(2) . 1_455
O4 Te1 Cs1 95.6(2) . 1_455
Cs1 Te1 Cs1 62.044(14) 13_455 1_455
O1 Te1 Cs1 57.9(3) 1_455 .
O2 Te1 Cs1 157.4(3) 1_455 .
O3 Te1 Cs1 83.4(2) . .
O4 Te1 Cs1 93.6(2) . .
Cs1 Te1 Cs1 61.478(14) 13_455 .
Cs1 Te1 Cs1 114.13(3) 1_455 .
O1 Y1 O1 91.3(3) 2_445 1_455
O1 Y1 O1 91.3(3) 2_445 3
O1 Y1 O1 91.3(3) 1_455 3
O1 Y1 O1 88.7(3) 2_445 15_345
O1 Y1 O1 88.7(3) 1_455 15_345
O1 Y1 O1 180 3 15_345
O1 Y1 O1 180 2_445 14_455
O1 Y1 O1 88.7(3) 1_455 14_455
O1 Y1 O1 88.7(3) 3 14_455
O1 Y1 O1 91.3(3) 15_345 14_455
O1 Y1 O1 88.7(3) 2_445 13_445
O1 Y1 O1 180 1_455 13_445
O1 Y1 O1 88.7(3) 3 13_445
O1 Y1 O1 91.3(3) 15_345 13_445
O1 Y1 O1 91.3(3) 14_455 13_445
O1 Y1 Cs1 118.8(2) 2_445 13_445
O1 Y1 Cs1 121.0(2) 1_455 13_445
O1 Y1 Cs1 43.7(2) 3 13_445
O1 Y1 Cs1 136.3(2) 15_345 13_445
O1 Y1 Cs1 61.2(2) 14_455 13_445
O1 Y1 Cs1 59.0(2) 13_445 13_445
O1 Y1 Cs1 136.3(2) 2_445 .
O1 Y1 Cs1 61.2(2) 1_455 .
O1 Y1 Cs1 59.0(2) 3 .
O1 Y1 Cs1 121.0(2) 15_345 .
O1 Y1 Cs1 43.7(2) 14_455 .
O1 Y1 Cs1 118.8(2) 13_445 .
Cs1 Y1 Cs1 62.559(9) 13_445 .
O1 Y1 Cs1 61.2(2) 2_445 1_455
O1 Y1 Cs1 59.0(2) 1_455 1_455
O1 Y1 Cs1 136.3(2) 3 1_455
O1 Y1 Cs1 43.7(2) 15_345 1_455
O1 Y1 Cs1 118.8(2) 14_455 1_455
O1 Y1 Cs1 121.0(2) 13_445 1_455
Cs1 Y1 Cs1 180 13_445 1_455
Cs1 Y1 Cs1 117.441(9) . 1_455
O1 Y1 Cs1 59.0(2) 2_445 1_445
O1 Y1 Cs1 136.3(2) 1_455 1_445
O1 Y1 Cs1 61.2(2) 3 1_445
O1 Y1 Cs1 118.8(2) 15_345 1_445
O1 Y1 Cs1 121.0(2) 14_455 1_445
O1 Y1 Cs1 43.7(2) 13_445 1_445
Cs1 Y1 Cs1 62.560(9) 13_445 1_445
Cs1 Y1 Cs1 117.441(9) . 1_445
Cs1 Y1 Cs1 117.441(9) 1_455 1_445
O1 Y1 Cs1 121.0(2) 2_445 13_455
O1 Y1 Cs1 43.7(2) 1_455 13_455
O1 Y1 Cs1 118.8(2) 3 13_455
O1 Y1 Cs1 61.2(2) 15_345 13_455
O1 Y1 Cs1 59.0(2) 14_455 13_455
O1 Y1 Cs1 136.3(2) 13_445 13_455
Cs1 Y1 Cs1 117.440(9) 13_445 13_455
Cs1 Y1 Cs1 62.560(9) . 13_455
Cs1 Y1 Cs1 62.559(9) 1_455 13_455
Cs1 Y1 Cs1 180 1_445 13_455
O1 Y1 Cs1 43.7(2) 2_445 13_345
O1 Y1 Cs1 118.8(2) 1_455 13_345
O1 Y1 Cs1 121.0(2) 3 13_345
O1 Y1 Cs1 59.0(2) 15_345 13_345
O1 Y1 Cs1 136.3(2) 14_455 13_345
O1 Y1 Cs1 61.2(2) 13_445 13_345
Cs1 Y1 Cs1 117.440(9) 13_445 13_345
Cs1 Y1 Cs1 180 . 13_345
Cs1 Y1 Cs1 62.559(9) 1_455 13_345
Cs1 Y1 Cs1 62.560(9) 1_445 13_345
Cs1 Y1 Cs1 117.439(9) 13_455 13_345
O2 Y2 O2 86.1(4) 10 12
O2 Y2 O2 93.9(4) 10 3
O2 Y2 O2 180.0(6) 12 3
O2 Y2 O2 86.1(4) 10 11
O2 Y2 O2 86.1(4) 12 11
O2 Y2 O2 93.9(4) 3 11
O2 Y2 O2 93.9(4) 10 2
O2 Y2 O2 93.9(4) 12 2
O2 Y2 O2 86.1(4) 3 2
O2 Y2 O2 180.0(6) 11 2
O2 Y2 O2 180 10 .
O2 Y2 O2 93.9(4) 12 .
O2 Y2 O2 86.1(4) 3 .
O2 Y2 O2 93.9(4) 11 .
O2 Y2 O2 86.1(4) 2 .
O2 Y2 Cs1 52.0(2) 10 10
O2 Y2 Cs1 52.0(2) 12 10
O2 Y2 Cs1 128.0(2) 3 10
O2 Y2 Cs1 52.0(2) 11 10
O2 Y2 Cs1 128.0(2) 2 10
O2 Y2 Cs1 128.0(2) . 10
O2 Y2 Cs1 128.0(2) 10 .
O2 Y2 Cs1 128.0(2) 12 .
O2 Y2 Cs1 52.0(2) 3 .
O2 Y2 Cs1 128.0(2) 11 .
O2 Y2 Cs1 52.0(2) 2 .
O2 Y2 Cs1 52.0(2) . .
Cs1 Y2 Cs1 180 10 .
Te1 O1 Y1 133.1(4) 1_655 1_655
Te1 O1 Cs1 120.5(4) 1_655 13
Y1 O1 Cs1 106.3(3) 1_655 13
Te1 O1 Cs1 98.3(4) 1_655 .
Y1 O1 Cs1 89.6(3) 1_655 .
Cs1 O1 Cs1 81.93(19) 13 .
Te1 O1 Cs1 97.9(3) 1_655 1_655
Y1 O1 Cs1 87.4(3) 1_655 1_655
Cs1 O1 Cs1 80.5(2) 13 1_655
Cs1 O1 Cs1 160.5(2) . 1_655
Te1 O2 Y2 152.0(5) 1_655 .
Te1 O2 Cs1 113.5(4) 1_655 .
Y2 O2 Cs1 94.4(3) . .
Te1 O3 Te1 116.5(2) 2_565 3_455
Te1 O3 Te1 116.5(2) 2_565 .
Te1 O3 Te1 116.5(2) 3_455 .
Te1 O3 Cs1 100.8(4) 2_565 13_455
Te1 O3 Cs1 100.8(4) 3_455 13_455
Te1 O3 Cs1 100.8(4) . 13_455
Te1 O4 Te1 117.7(2) . 2_455
Te1 O4 Te1 117.7(2) . 3_445
Te1 O4 Te1 117.7(2) 2_455 3_445

loop_
_geom_bond_atom_site_label_1
_geom_bond_atom_site_label_2
_geom_bond_distance
_geom_bond_site_symmetry_2
Cs1 O1 3.104(8) 13
Cs1 O1 3.104(8) 15_445
Cs1 O1 3.104(8) 14_455
Cs1 O2 3.260(10) .
Cs1 O2 3.260(10) 3
Cs1 O2 3.260(10) 2
Cs1 O3 3.377(15) 13_455
Cs1 O1 3.698(10) .
Cs1 O1 3.698(10) 3
Cs1 O1 3.698(10) 2
Cs1 O1 3.787(10) 3_665
Cs1 O1 3.787(10) 1_455
Te1 O1 1.838(8) 1_455
Te1 O2 1.871(9) 1_455
Te1 O3 2.158(3) .
Te1 O4 2.166(2) .
Te1 Cs1 4.3366(14) 13_455
Te1 Cs1 4.3590(10) 1_455
Y1 O1 2.252(9) 2_445
Y1 O1 2.252(9) 1_455
Y1 O1 2.252(9) 3
Y1 O1 2.252(9) 15_345
Y1 O1 2.252(9) 14_455
Y1 O1 2.252(9) 13_445
Y1 Cs1 4.3156(9) 13_445
Y1 Cs1 4.3156(9) 1_455
Y1 Cs1 4.3156(9) 1_445
Y1 Cs1 4.3156(9) 13_455
Y1 Cs1 4.3156(9) 13_345
Y2 O2 2.290(9) 10
Y2 O2 2.290(9) 12
Y2 O2 2.290(9) 3
Y2 O2 2.290(9) 11
Y2 O2 2.290(9) 2
Y2 O2 2.290(9) .
Y2 Cs1 4.1247(13) 10
O1 Te1 1.838(8) 1_655
O1 Y1 2.252(9) 1_655
O1 Cs1 3.104(8) 13
O1 Cs1 3.787(10) 1_655
O2 Te1 1.871(9) 1_655
O3 Te1 2.158(3) 2_565
O3 Te1 2.158(3) 3_455
O3 Cs1 3.378(15) 13_455
O4 Te1 2.166(2) 2_455
O4 Te1 2.166(2) 3_445
